data_7013098
loop_
_publ_author_name
'Copsey, May C.'
'Jeffery, John C.'
'Leedham, Angela P.'
'Russell, Christopher A.'
'Slattery, John M.'

_publ_section_title
;
 A bis(imido)organoarsenate dianion incorporating n-butyllithium
;
_journal_issue 11
_journal_name_full 'Dalton Transactions'
_journal_page_first 2103
_journal_paper_doi 10.1039/b304307j
_journal_year 2003
_chemical_formula_sum 'C64 H72 As2 Li6 N4 O4'
_chemical_formula_weight 1150.74
_space_group_IT_number 14
_symmetry_cell_setting monoclinic
_symmetry_space_group_name_Hall '-P 2yn'
_symmetry_space_group_name_H-M 'P 1 21/n 1'
_atom_sites_solution_hydrogens geom
_atom_sites_solution_primary direct
_atom_sites_solution_secondary difmap
_audit_creation_method SHELXL-97
_cell_angle_alpha 90.00
_cell_angle_beta 95.78(3)
_cell_angle_gamma 90.00
_cell_formula_units_Z 2
_cell_length_a 10.996(2)
_cell_length_b 21.075(4)
_cell_length_c 12.603(3)
_cell_measurement_temperature 293(2)
_cell_volume 2905.8(10)
_computing_cell_refinement SHELXTL
_computing_data_collection 'Bruker smart'
_computing_data_reduction SAINT
_computing_molecular_graphics SHELXTL
_computing_publication_material SHELXTL
_computing_structure_refinement 'SHELXL-97 (Sheldrick, 1997)'
_computing_structure_solution 'SHELXS-97 (Sheldrick, 1990)'
_diffrn_ambient_temperature 100(2)
_diffrn_measured_fraction_theta_full 0.999
_diffrn_measured_fraction_theta_max 0.999
_diffrn_radiation_monochromator graphite
_diffrn_radiation_source 'fine-focus sealed tube'
_diffrn_radiation_type MoK\a
_diffrn_radiation_wavelength 0.71073
_diffrn_reflns_av_R_equivalents 0.0530
_diffrn_reflns_av_sigmaI/netI 0.0963
_diffrn_reflns_limit_h_max 14
_diffrn_reflns_limit_h_min -14
_diffrn_reflns_limit_k_max 27
_diffrn_reflns_limit_k_min -27
_diffrn_reflns_limit_l_max 16
_diffrn_reflns_limit_l_min -10
_diffrn_reflns_number 20448
_diffrn_reflns_theta_full 27.48
_diffrn_reflns_theta_max 27.48
_diffrn_reflns_theta_min 1.89
_exptl_absorpt_coefficient_mu 1.201
_exptl_absorpt_correction_T_max 0.79
_exptl_absorpt_correction_T_min 0.89
_exptl_absorpt_correction_type 'Empirical sadabs'
_exptl_crystal_colour colourless
_exptl_crystal_density_diffrn 1.317
_exptl_crystal_density_method 'not measured'
_exptl_crystal_description block
_exptl_crystal_F_000 1200
_exptl_crystal_size_max 0.2
_exptl_crystal_size_mid 0.1
_exptl_crystal_size_min 0.1
_refine_diff_density_max 0.785
_refine_diff_density_min -0.546
_refine_diff_density_rms 0.070
_refine_ls_extinction_method none
_refine_ls_goodness_of_fit_ref 0.852
_refine_ls_hydrogen_treatment mixed
_refine_ls_matrix_type full
_refine_ls_number_parameters 371
_refine_ls_number_reflns 6664
_refine_ls_number_restraints 0
_refine_ls_restrained_S_all 0.852
_refine_ls_R_factor_all 0.0712
_refine_ls_R_factor_gt 0.0422
_refine_ls_shift/su_max 0.001
_refine_ls_shift/su_mean 0.000
_refine_ls_structure_factor_coef Fsqd
_refine_ls_weighting_details 'calc w=1/[\s^2^(Fo^2^)+(0.0218P)^2^+0.0000P] where P=(Fo^2^+2Fc^2^)/3'
_refine_ls_weighting_scheme calc
_refine_ls_wR_factor_gt 0.0700
_refine_ls_wR_factor_ref 0.0757
_reflns_number_gt 4469
_reflns_number_total 6664
_reflns_threshold_expression >2sigma(I)
_cod_data_source_file b304307j.txt
_cod_data_source_block phenoxym
_cod_original_sg_symbol_H-M P2(1)/n
_cod_database_code 7013098

loop_
_symmetry_equiv_pos_as_xyz
'x, y, z'
'-x+1/2, y+1/2, -z+1/2'
'-x, -y, -z'
'x-1/2, -y-1/2, z-1/2'

loop_
_atom_site_label
_atom_site_type_symbol
_atom_site_fract_x
_atom_site_fract_y
_atom_site_fract_z
_atom_site_U_iso_or_equiv
_atom_site_adp_type
_atom_site_occupancy
_atom_site_symmetry_multiplicity
_atom_site_calc_flag
_atom_site_refinement_flags
_atom_site_disorder_assembly
_atom_site_disorder_group
As1 As 0.65810(3) 0.916724(13) 0.61189(2) 0.01762(8) Uani 1 1 d . . .
N1 N 0.5892(2) 0.99143(9) 0.66017(16) 0.0185(5) Uani 1 1 d . . .
N2 N 0.50886(19) 0.90066(9) 0.53007(16) 0.0169(5) Uani 1 1 d . . .
Li1 Li 0.4419(4) 1.0510(2) 0.6052(4) 0.0235(11) Uani 1 1 d . . .
Li3 Li 0.3513(4) 0.9530(2) 0.4698(4) 0.0230(11) Uani 1 1 d . . .
Li2 Li 0.4307(4) 0.9424(2) 0.6539(4) 0.0251(11) Uani 1 1 d . . .
C1 C 0.6426(2) 0.85795(12) 0.7337(2) 0.0218(6) Uani 1 1 d . . .
H1A H 0.6668 0.8159 0.7129 0.026 Uiso 1 1 calc R . .
H1B H 0.6999 0.8713 0.7930 0.026 Uiso 1 1 calc R . .
C2 C 0.5167(2) 0.85334(12) 0.7725(2) 0.0237(7) Uani 1 1 d . . .
H2A H 0.4574 0.8456 0.7115 0.028 Uiso 1 1 calc R . .
H2B H 0.4970 0.8939 0.8028 0.028 Uiso 1 1 calc R . .
C3 C 0.5032(3) 0.80187(13) 0.8549(2) 0.0311(7) Uani 1 1 d . . .
H3A H 0.5571 0.8110 0.9188 0.037 Uiso 1 1 calc R . .
H3B H 0.5271 0.7613 0.8271 0.037 Uiso 1 1 calc R . .
C4 C 0.3720(3) 0.79794(15) 0.8829(2) 0.0404(9) Uani 1 1 d . . .
H4A H 0.3485 0.8380 0.9109 0.061 Uiso 1 1 calc R . .
H4B H 0.3658 0.7654 0.9354 0.061 Uiso 1 1 calc R . .
H4C H 0.3188 0.7879 0.8199 0.061 Uiso 1 1 calc R . .
C5 C 0.2729(3) 0.99803(13) 0.6037(2) 0.0204(6) Uani 1 1 d . . .
H50 H 0.209(2) 0.9892(12) 0.549(2) 0.028(8) Uiso 1 1 d . . .
H51 H 0.257(2) 1.0394(13) 0.620(2) 0.033(8) Uiso 1 1 d . . .
C6 C 0.2379(2) 0.96164(12) 0.7026(2) 0.0225(6) Uani 1 1 d . . .
H6A H 0.2443 0.9166 0.6883 0.027 Uiso 1 1 calc R . .
H6B H 0.2983 0.9715 0.7617 0.027 Uiso 1 1 calc R . .
C7 C 0.1135(3) 0.97377(13) 0.7383(2) 0.0273(7) Uani 1 1 d . . .
H7A H 0.0516 0.9632 0.6807 0.033 Uiso 1 1 calc R . .
H7B H 0.1057 1.0186 0.7539 0.033 Uiso 1 1 calc R . .
C8 C 0.0911(3) 0.93529(13) 0.8367(2) 0.0361(8) Uani 1 1 d . . .
H8A H 0.0972 0.8909 0.8212 0.054 Uiso 1 1 calc R . .
H8B H 0.0109 0.9444 0.8565 0.054 Uiso 1 1 calc R . .
H8C H 0.1510 0.9463 0.8944 0.054 Uiso 1 1 calc R . .
O1 O 0.48474(17) 1.09370(8) 0.74387(13) 0.0243(4) Uani 1 1 d . . .
C10 C 0.6599(2) 1.02667(12) 0.7368(2) 0.0193(6) Uani 1 1 d . . .
C11 C 0.6070(2) 1.08051(13) 0.7810(2) 0.0231(6) Uani 1 1 d . . .
C12 C 0.6723(3) 1.12211(14) 0.8484(2) 0.0328(8) Uani 1 1 d . . .
H12 H 0.6344 1.1580 0.8728 0.039 Uiso 1 1 calc R . .
C13 C 0.7944(3) 1.11068(15) 0.8800(2) 0.0366(8) Uani 1 1 d . . .
H13 H 0.8388 1.1385 0.9263 0.044 Uiso 1 1 calc R . .
C14 C 0.8493(3) 1.05832(14) 0.8427(2) 0.0316(7) Uani 1 1 d . . .
H14 H 0.9312 1.0502 0.8645 0.038 Uiso 1 1 calc R . .
C15 C 0.7841(3) 1.01707(13) 0.7727(2) 0.0236(7) Uani 1 1 d . . .
H15 H 0.8238 0.9817 0.7485 0.028 Uiso 1 1 calc R . .
C16 C 0.4000(3) 1.09894(12) 0.8185(2) 0.0249(7) Uani 1 1 d . . .
C17 C 0.4121(3) 1.06413(14) 0.9115(2) 0.0379(8) Uani 1 1 d . . .
H17 H 0.4806 1.0389 0.9293 0.045 Uiso 1 1 calc R . .
C18 C 0.3193(4) 1.06782(17) 0.9776(3) 0.0505(11) Uani 1 1 d . . .
H18 H 0.3252 1.0445 1.0406 0.061 Uiso 1 1 calc R . .
C19 C 0.2198(3) 1.10495(18) 0.9519(3) 0.0521(11) Uani 1 1 d . . .
H19 H 0.1585 1.1069 0.9974 0.062 Uiso 1 1 calc R . .
C20 C 0.2089(3) 1.13960(15) 0.8593(3) 0.0455(9) Uani 1 1 d . . .
H20 H 0.1406 1.1650 0.8422 0.055 Uiso 1 1 calc R . .
C21 C 0.3007(3) 1.13642(13) 0.7912(2) 0.0340(8) Uani 1 1 d . . .
H21 H 0.2944 1.1595 0.7280 0.041 Uiso 1 1 calc R . .
O2 O 0.28233(16) 0.86733(8) 0.44337(14) 0.0206(4) Uani 1 1 d . . .
C28 C 0.4929(2) 0.84043(12) 0.48500(19) 0.0168(6) Uani 1 1 d . . .
C33 C 0.5853(2) 0.79513(12) 0.4760(2) 0.0211(6) Uani 1 1 d . . .
H33 H 0.6644 0.8037 0.5059 0.025 Uiso 1 1 calc R . .
C32 C 0.5610(3) 0.73786(12) 0.4234(2) 0.0241(7) Uani 1 1 d . . .
H32 H 0.6241 0.7090 0.4181 0.029 Uiso 1 1 calc R . .
C31 C 0.4447(3) 0.72311(13) 0.3788(2) 0.0241(7) Uani 1 1 d . . .
H31 H 0.4292 0.6847 0.3437 0.029 Uiso 1 1 calc R . .
C30 C 0.3518(3) 0.76632(12) 0.3870(2) 0.0238(6) Uani 1 1 d . . .
H30 H 0.2730 0.7573 0.3569 0.029 Uiso 1 1 calc R . .
C29 C 0.3759(2) 0.82225(12) 0.4395(2) 0.0188(6) Uani 1 1 d . . .
C22 C 0.1766(2) 0.84869(12) 0.4885(2) 0.0203(6) Uani 1 1 d . . .
C23 C 0.1795(3) 0.80377(12) 0.5680(2) 0.0242(7) Uani 1 1 d . . .
H23 H 0.2511 0.7818 0.5897 0.029 Uiso 1 1 calc R . .
C24 C 0.0730(3) 0.79205(13) 0.6150(2) 0.0265(7) Uani 1 1 d . . .
H24 H 0.0726 0.7616 0.6683 0.032 Uiso 1 1 calc R . .
C25 C -0.0314(3) 0.82499(13) 0.5833(2) 0.0301(7) Uani 1 1 d . . .
H25 H -0.1017 0.8177 0.6167 0.036 Uiso 1 1 calc R . .
C26 C -0.0331(3) 0.86879(13) 0.5025(2) 0.0308(7) Uani 1 1 d . . .
H26 H -0.1050 0.8904 0.4805 0.037 Uiso 1 1 calc R . .
C27 C 0.0710(3) 0.88086(13) 0.4540(2) 0.0255(7) Uani 1 1 d . . .
H27 H 0.0701 0.9102 0.3989 0.031 Uiso 1 1 calc R . .

loop_
_atom_site_aniso_label
_atom_site_aniso_U_11
_atom_site_aniso_U_22
_atom_site_aniso_U_33
_atom_site_aniso_U_23
_atom_site_aniso_U_13
_atom_site_aniso_U_12
As1 0.01703(14) 0.01735(14) 0.01866(15) 0.00204(13) 0.00266(10) 0.00137(14)
N1 0.0223(13) 0.0146(12) 0.0189(13) 0.0004(9) 0.0033(10) 0.0018(10)
N2 0.0178(12) 0.0137(12) 0.0191(12) 0.0011(9) 0.0010(10) 0.0011(9)
Li1 0.025(3) 0.021(2) 0.025(3) 0.003(2) 0.006(2) 0.002(2)
Li3 0.023(3) 0.021(3) 0.026(3) 0.001(2) 0.006(2) -0.001(2)
Li2 0.026(3) 0.023(3) 0.026(3) 0.002(2) 0.003(2) 0.004(2)
C1 0.0239(16) 0.0217(15) 0.0199(15) 0.0040(12) 0.0021(12) 0.0022(12)
C2 0.0221(16) 0.0256(16) 0.0234(16) 0.0064(12) 0.0020(13) 0.0025(13)
C3 0.0271(18) 0.0353(18) 0.0313(18) 0.0138(14) 0.0049(14) 0.0015(14)
C4 0.039(2) 0.051(2) 0.0334(19) 0.0203(16) 0.0114(16) -0.0017(17)
C5 0.0272(17) 0.0160(15) 0.0178(16) 0.0007(12) 0.0014(13) -0.0022(13)
C6 0.0257(16) 0.0182(15) 0.0241(16) -0.0014(12) 0.0043(13) 0.0003(13)
C7 0.0321(18) 0.0229(16) 0.0280(17) 0.0035(13) 0.0087(14) 0.0003(13)
C8 0.038(2) 0.0328(19) 0.040(2) 0.0066(14) 0.0172(16) -0.0013(15)
O1 0.0288(11) 0.0261(11) 0.0193(10) 0.0000(8) 0.0079(9) 0.0060(9)
C10 0.0233(16) 0.0212(15) 0.0141(15) 0.0051(11) 0.0059(12) -0.0015(12)
C11 0.0267(16) 0.0262(15) 0.0169(14) 0.0023(13) 0.0053(12) 0.0015(14)
C12 0.045(2) 0.0309(18) 0.0236(17) -0.0071(13) 0.0066(15) 0.0023(16)
C13 0.039(2) 0.0403(19) 0.0290(19) -0.0133(15) -0.0036(16) -0.0074(16)
C14 0.0276(18) 0.0408(19) 0.0256(18) -0.0030(14) -0.0003(14) -0.0035(15)
C15 0.0278(17) 0.0268(16) 0.0170(16) -0.0014(12) 0.0063(13) -0.0020(13)
C16 0.0316(17) 0.0204(16) 0.0244(17) -0.0095(12) 0.0115(14) -0.0070(13)
C17 0.050(2) 0.039(2) 0.0264(19) -0.0007(14) 0.0121(16) -0.0052(16)
C18 0.063(3) 0.068(3) 0.0235(19) -0.0077(17) 0.0175(19) -0.029(2)
C19 0.046(2) 0.071(3) 0.044(2) -0.033(2) 0.027(2) -0.026(2)
C20 0.036(2) 0.039(2) 0.064(3) -0.0272(18) 0.0154(19) -0.0036(16)
C21 0.037(2) 0.0252(17) 0.042(2) -0.0113(14) 0.0136(16) -0.0044(15)
O2 0.0157(10) 0.0181(10) 0.0286(11) 0.0013(8) 0.0046(8) 0.0011(8)
C28 0.0203(15) 0.0165(14) 0.0144(14) 0.0048(11) 0.0058(11) -0.0007(12)
C33 0.0201(15) 0.0226(16) 0.0208(16) 0.0022(12) 0.0028(12) 0.0014(12)
C32 0.0283(18) 0.0186(15) 0.0270(17) 0.0015(12) 0.0104(14) 0.0059(13)
C31 0.0297(18) 0.0185(15) 0.0253(17) -0.0039(12) 0.0088(14) -0.0031(13)
C30 0.0210(16) 0.0251(16) 0.0251(16) -0.0017(13) 0.0022(12) -0.0051(14)
C29 0.0190(15) 0.0186(14) 0.0196(15) 0.0020(11) 0.0062(12) 0.0016(12)
C22 0.0185(15) 0.0204(15) 0.0222(16) -0.0056(12) 0.0032(12) -0.0025(12)
C23 0.0241(16) 0.0219(15) 0.0260(17) -0.0013(12) 0.0003(13) 0.0013(13)
C24 0.0330(18) 0.0226(16) 0.0249(17) -0.0009(12) 0.0079(14) -0.0040(14)
C25 0.0258(17) 0.0320(18) 0.0345(19) -0.0064(14) 0.0130(14) -0.0031(14)
C26 0.0216(17) 0.0288(17) 0.042(2) -0.0011(15) 0.0042(14) 0.0070(14)
C27 0.0261(17) 0.0240(16) 0.0264(17) 0.0017(12) 0.0019(13) 0.0033(13)

loop_
_atom_type_symbol
_atom_type_description
_atom_type_scat_dispersion_real
_atom_type_scat_dispersion_imag
_atom_type_scat_source
As As 0.0499 2.0058 'International Tables Vol C Tables 4.2.6.8 and 6.1.1.4'
N N 0.0061 0.0033 'International Tables Vol C Tables 4.2.6.8 and 6.1.1.4'
Li Li -0.0003 0.0001 'International Tables Vol C Tables 4.2.6.8 and 6.1.1.4'
O O 0.0106 0.0060 'International Tables Vol C Tables 4.2.6.8 and 6.1.1.4'
C C 0.0033 0.0016 'International Tables Vol C Tables 4.2.6.8 and 6.1.1.4'
H H 0.0000 0.0000 'International Tables Vol C Tables 4.2.6.8 and 6.1.1.4'

loop_
_geom_angle_atom_site_label_1
_geom_angle_atom_site_label_2
_geom_angle_atom_site_label_3
_geom_angle
_geom_angle_site_symmetry_1
_geom_angle_site_symmetry_3
_geom_angle_publ_flag
N1 As1 N2 88.30(9) . . ?
N1 As1 C1 101.72(10) . . ?
N2 As1 C1 99.95(10) . . ?
N1 As1 Li2 49.23(12) . . ?
N2 As1 Li2 50.21(12) . . ?
C1 As1 Li2 79.49(13) . . ?
N1 As1 Li1 88.98(11) . 3_676 ?
N2 As1 Li1 45.82(11) . 3_676 ?
C1 As1 Li1 144.27(12) . 3_676 ?
Li2 As1 Li1 82.35(14) . 3_676 ?
N1 As1 Li3 47.64(10) . 3_676 ?
N2 As1 Li3 88.75(11) . 3_676 ?
C1 As1 Li3 148.22(12) . 3_676 ?
Li2 As1 Li3 83.07(13) . 3_676 ?
Li1 As1 Li3 57.10(13) 3_676 3_676 ?
C10 N1 As1 117.21(17) . . ?
C10 N1 Li2 136.0(2) . . ?
As1 N1 Li2 86.14(15) . . ?
C10 N1 Li1 105.5(2) . . ?
As1 N1 Li1 135.62(17) . . ?
Li2 N1 Li1 70.20(19) . . ?
C10 N1 Li3 92.62(19) . 3_676 ?
As1 N1 Li3 92.64(14) . 3_676 ?
Li2 N1 Li3 124.9(2) . 3_676 ?
Li1 N1 Li3 73.18(18) . 3_676 ?
C28 N2 As1 117.05(17) . . ?
C28 N2 Li2 130.8(2) . . ?
As1 N2 Li2 85.13(16) . . ?
C28 N2 Li1 98.22(19) . 3_676 ?
As1 N2 Li1 94.33(16) . 3_676 ?
Li2 N2 Li1 124.8(2) . 3_676 ?
C28 N2 Li3 105.1(2) . . ?
As1 N2 Li3 137.51(16) . . ?
Li2 N2 Li3 70.22(19) . . ?
Li1 N2 Li3 74.15(19) 3_676 . ?
O1 Li1 N2 115.9(2) . 3_676 ?
O1 Li1 N1 82.76(19) . . ?
N2 Li1 N1 107.6(2) 3_676 . ?
O1 Li1 C5 111.7(2) . . ?
N2 Li1 C5 122.2(2) 3_676 . ?
N1 Li1 C5 109.0(2) . . ?
O1 Li1 Li2 102.9(2) . . ?
N2 Li1 Li2 134.5(2) 3_676 . ?
N1 Li1 Li2 53.14(16) . . ?
C5 Li1 Li2 55.89(17) . . ?
O1 Li1 Li3 101.5(2) . 3_676 ?
N2 Li1 Li3 53.38(15) 3_676 3_676 ?
N1 Li1 Li3 54.45(16) . 3_676 ?
C5 Li1 Li3 140.9(2) . 3_676 ?
Li2 Li1 Li3 97.8(2) . 3_676 ?
O1 Li1 C28 86.35(17) . 3_676 ?
N2 Li1 C28 30.94(9) 3_676 3_676 ?
N1 Li1 C28 114.6(2) . 3_676 ?
C5 Li1 C28 134.5(2) . 3_676 ?
Li2 Li1 C28 162.4(2) . 3_676 ?
Li3 Li1 C28 65.46(15) 3_676 3_676 ?
O1 Li1 C11 28.31(10) . . ?
N2 Li1 C11 109.6(2) 3_676 . ?
N1 Li1 C11 56.99(14) . . ?
C5 Li1 C11 127.7(2) . . ?
Li2 Li1 C11 93.2(2) . . ?
Li3 Li1 C11 76.60(18) 3_676 . ?
C28 Li1 C11 88.05(16) 3_676 . ?
O1 Li1 Li3 155.8(2) . . ?
N2 Li1 Li3 88.19(19) 3_676 . ?
N1 Li1 Li3 88.59(18) . . ?
C5 Li1 Li3 50.33(15) . . ?
Li2 Li1 Li3 54.68(18) . . ?
Li3 Li1 Li3 91.49(19) 3_676 . ?
C28 Li1 Li3 117.72(19) 3_676 . ?
C11 Li1 Li3 144.3(2) . . ?
O1 Li1 As1 138.9(2) . 3_676 ?
N2 Li1 As1 39.84(10) 3_676 3_676 ?
N1 Li1 As1 130.49(19) . 3_676 ?
C5 Li1 As1 82.55(17) . 3_676 ?
Li2 Li1 As1 116.2(2) . 3_676 ?
Li3 Li1 As1 85.77(17) 3_676 3_676 ?
C28 Li1 As1 59.80(11) 3_676 3_676 ?
C11 Li1 As1 147.62(18) . 3_676 ?
Li3 Li1 As1 61.58(13) . 3_676 ?
O2 Li3 N2 82.64(18) . . ?
O2 Li3 N1 120.5(2) . 3_676 ?
N2 Li3 N1 104.6(2) . 3_676 ?
O2 Li3 C5 110.7(2) . . ?
N2 Li3 C5 108.6(2) . . ?
N1 Li3 C5 121.4(2) 3_676 . ?
O2 Li3 Li2 100.0(2) . . ?
N2 Li3 Li2 53.44(16) . . ?
N1 Li3 Li2 132.1(2) 3_676 . ?
C5 Li3 Li2 55.20(17) . . ?
O2 Li3 Li1 104.4(2) . 3_676 ?
N2 Li3 Li1 52.48(15) . 3_676 ?
N1 Li3 Li1 52.37(15) 3_676 3_676 ?
C5 Li3 Li1 137.3(3) . 3_676 ?
Li2 Li3 Li1 96.0(2) . 3_676 ?
O2 Li3 C10 90.19(18) . 3_676 ?
N2 Li3 C10 113.15(19) . 3_676 ?
N1 Li3 C10 31.92(10) 3_676 3_676 ?
C5 Li3 C10 135.2(2) . 3_676 ?
Li2 Li3 C10 161.2(2) . 3_676 ?
Li1 Li3 C10 65.99(16) 3_676 3_676 ?
O2 Li3 Li1 152.3(2) . . ?
N2 Li3 Li1 86.42(19) . . ?
N1 Li3 Li1 86.88(18) 3_676 . ?
C5 Li3 Li1 49.66(15) . . ?
Li2 Li3 Li1 53.71(17) . . ?
Li1 Li3 Li1 88.51(19) 3_676 . ?
C10 Li3 Li1 117.48(19) 3_676 . ?
O2 Li3 As1 143.0(2) . 3_676 ?
N2 Li3 As1 127.5(2) . 3_676 ?
N1 Li3 As1 39.72(9) 3_676 3_676 ?
C5 Li3 As1 82.03(15) . 3_676 ?
Li2 Li3 As1 114.98(19) . 3_676 ?
Li1 Li3 As1 84.35(16) 3_676 3_676 ?
C10 Li3 As1 60.18(11) 3_676 3_676 ?
Li1 Li3 As1 61.32(13) . 3_676 ?
N1 Li2 N2 79.82(18) . . ?
N1 Li2 C5 113.7(2) . . ?
N2 Li2 C5 113.5(2) . . ?
N1 Li2 C6 135.5(2) . . ?
N2 Li2 C6 138.2(3) . . ?
C5 Li2 C6 40.52(12) . . ?
N1 Li2 Li1 56.66(17) . . ?
N2 Li2 Li1 100.3(2) . . ?
C5 Li2 Li1 57.05(17) . . ?
C6 Li2 Li1 88.4(2) . . ?
N1 Li2 Li3 102.6(2) . . ?
N2 Li2 Li3 56.34(17) . . ?
C5 Li2 Li3 57.19(18) . . ?
C6 Li2 Li3 89.2(2) . . ?
Li1 Li2 Li3 71.6(2) . . ?
N1 Li2 C2 95.0(2) . . ?
N2 Li2 C2 88.36(18) . . ?
C5 Li2 C2 146.0(2) . . ?
C6 Li2 C2 105.90(19) . . ?
Li1 Li2 C2 147.5(3) . . ?
Li3 Li2 C2 135.9(2) . . ?
N1 Li2 As1 44.63(11) . . ?
N2 Li2 As1 44.66(11) . . ?
C5 Li2 As1 143.4(2) . . ?
C6 Li2 As1 175.8(2) . . ?
Li1 Li2 As1 94.01(19) . . ?
Li3 Li2 As1 94.81(19) . . ?
C2 Li2 As1 70.34(13) . . ?
C2 C1 As1 116.10(18) . . ?
C1 C2 C3 114.9(2) . . ?
C1 C2 Li2 93.50(18) . . ?
C3 C2 Li2 151.6(2) . . ?
C2 C3 C4 110.9(2) . . ?
C6 C5 Li2 75.5(2) . . ?
C6 C5 Li1 122.1(2) . . ?
Li2 C5 Li1 67.06(19) . . ?
C6 C5 Li3 123.8(2) . . ?
Li2 C5 Li3 67.61(19) . . ?
Li1 C5 Li3 80.01(19) . . ?
C7 C6 C5 117.7(2) . . ?
C7 C6 Li2 178.0(2) . . ?
C5 C6 Li2 63.99(18) . . ?
C6 C7 C8 112.3(2) . . ?
C16 O1 C11 118.2(2) . . ?
C16 O1 Li1 121.1(2) . . ?
C11 O1 Li1 109.8(2) . . ?
N1 C10 C15 127.0(2) . . ?
N1 C10 C11 118.5(2) . . ?
C15 C10 C11 114.4(2) . . ?
N1 C10 Li3 55.46(16) . 3_676 ?
C15 C10 Li3 106.78(19) . 3_676 ?
C11 C10 Li3 106.17(19) . 3_676 ?
C12 C11 O1 120.2(3) . . ?
C12 C11 C10 123.0(3) . . ?
O1 C11 C10 116.5(2) . . ?
C12 C11 Li1 153.2(2) . . ?
O1 C11 Li1 41.92(14) . . ?
C10 C11 Li1 76.68(19) . . ?
C11 C12 C13 120.0(3) . . ?
C14 C13 C12 119.5(3) . . ?
C13 C14 C15 120.5(3) . . ?
C14 C15 C10 122.5(3) . . ?
C21 C16 C17 121.9(3) . . ?
C21 C16 O1 116.7(3) . . ?
C17 C16 O1 121.2(3) . . ?
C16 C17 C18 118.0(3) . . ?
C19 C18 C17 120.9(3) . . ?
C18 C19 C20 120.7(3) . . ?
C19 C20 C21 119.5(3) . . ?
C16 C21 C20 119.0(3) . . ?
C22 O2 C29 117.72(19) . . ?
C22 O2 Li3 120.56(19) . . ?
C29 O2 Li3 110.7(2) . . ?
N2 C28 C33 126.0(2) . . ?
N2 C28 C29 119.1(2) . . ?
C33 C28 C29 114.8(2) . . ?
N2 C28 Li1 50.84(15) . 3_676 ?
C33 C28 Li1 108.55(19) . 3_676 ?
C29 C28 Li1 109.4(2) . 3_676 ?
C32 C33 C28 121.4(3) . . ?
C31 C32 C33 121.1(3) . . ?
C32 C31 C30 118.9(3) . . ?
C29 C30 C31 119.8(3) . . ?
C30 C29 O2 119.6(3) . . ?
C30 C29 C28 123.9(3) . . ?
O2 C29 C28 116.4(2) . . ?
C23 C22 C27 121.7(3) . . ?
C23 C22 O2 122.0(2) . . ?
C27 C22 O2 116.2(2) . . ?
C22 C23 C24 118.3(3) . . ?
C25 C24 C23 120.4(3) . . ?
C24 C25 C26 120.5(3) . . ?
C25 C26 C27 120.3(3) . . ?
C26 C27 C22 118.8(3) . . ?

loop_
_geom_bond_atom_site_label_1
_geom_bond_atom_site_label_2
_geom_bond_distance
_geom_bond_site_symmetry_2
_geom_bond_publ_flag
As1 N1 1.875(2) . ?
As1 N2 1.879(2) . ?
As1 C1 1.993(2) . ?
As1 Li2 2.663(5) . ?
As1 Li1 2.924(5) 3_676 ?
As1 Li3 2.931(4) 3_676 ?
N1 C10 1.392(3) . ?
N1 Li2 2.022(5) . ?
N1 Li1 2.111(5) . ?
N1 Li3 2.168(5) 3_676 ?
N2 C28 1.395(3) . ?
N2 Li2 2.054(5) . ?
N2 Li1 2.103(5) 3_676 ?
N2 Li3 2.128(5) . ?
Li1 O1 1.980(5) . ?
Li1 N2 2.103(5) 3_676 ?
Li1 C5 2.166(5) . ?
Li1 Li2 2.377(6) . ?
Li1 Li3 2.551(6) 3_676 ?
Li1 C28 2.685(5) 3_676 ?
Li1 C11 2.789(6) . ?
Li1 Li3 2.798(6) . ?
Li1 As1 2.924(5) 3_676 ?
Li3 O2 1.973(5) . ?
Li3 N1 2.168(5) 3_676 ?
Li3 C5 2.187(5) . ?
Li3 Li2 2.406(7) . ?
Li3 Li1 2.551(6) 3_676 ?
Li3 C10 2.629(5) 3_676 ?
Li3 As1 2.931(4) 3_676 ?
Li2 C5 2.137(5) . ?
Li2 C6 2.302(5) . ?
Li2 C2 2.522(5) . ?
C1 C2 1.517(3) . ?
C2 C3 1.520(3) . ?
C3 C4 1.522(4) . ?
C5 C6 1.545(3) . ?
C6 C7 1.504(3) . ?
C7 C8 1.523(3) . ?
O1 C16 1.393(3) . ?
O1 C11 1.405(3) . ?
C10 C15 1.409(4) . ?
C10 C11 1.415(3) . ?
C10 Li3 2.629(5) 3_676 ?
C11 C12 1.372(4) . ?
C12 C13 1.383(4) . ?
C13 C14 1.364(4) . ?
C14 C15 1.386(4) . ?
C16 C21 1.364(4) . ?
C16 C17 1.378(4) . ?
C17 C18 1.383(4) . ?
C18 C19 1.358(5) . ?
C19 C20 1.371(5) . ?
C20 C21 1.391(4) . ?
O2 C22 1.401(3) . ?
O2 C29 1.405(3) . ?
C28 C33 1.407(3) . ?
C28 C29 1.407(4) . ?
C28 Li1 2.685(5) 3_676 ?
C33 C32 1.390(3) . ?
C32 C31 1.379(4) . ?
C31 C30 1.381(3) . ?
C30 C29 1.364(3) . ?
C22 C23 1.377(3) . ?
C22 C27 1.377(4) . ?
C23 C24 1.386(4) . ?
C24 C25 1.366(4) . ?
C25 C26 1.373(4) . ?
C26 C27 1.374(4) . ?
